data_1512831
loop_
_publ_author_name
'Minkyu Yang'
'Eunhee Kim'
'Jong Hwa Jeong'
'Kil Sik Min'
'Hyosun Lee'

_publ_section_title
;
 Synthesis, structure, and magnetic properties of the halide-bridged
 dimeric complex [(bpmaL1)Fe(mu-Cl)Cl]2
;
_journal_name_full
;
Inorganica Chimica Acta
;
_journal_page_first 501
_journal_page_last 505
_journal_paper_doi 10.1016/j.ica.2012.09.010
_journal_volume 394
_journal_year 2013
_chemical_formula_moiety 'C14 H15 Cl2 Fe N5'
_chemical_formula_sum 'C14 H15 Cl2 Fe N5'
_chemical_formula_weight 380.06
_space_group_IT_number 2
_symmetry_cell_setting triclinic
_symmetry_space_group_name_Hall '-P 1'
_symmetry_space_group_name_H-M 'P -1'
_atom_sites_solution_hydrogens geom
_atom_sites_solution_primary direct
_atom_sites_solution_secondary difmap
_cell_angle_alpha 111.143(6)
_cell_angle_beta 105.797(6)
_cell_angle_gamma 94.701(5)
_cell_formula_units_Z 2
_cell_length_a 8.9804(5)
_cell_length_b 9.8764(5)
_cell_length_c 10.5081(8)
_cell_measurement_reflns_used 25
_cell_measurement_temperature 293(2)
_cell_measurement_theta_max 13.84
_cell_measurement_theta_min 11.21
_cell_volume 819.41(10)
_computing_cell_refinement 'CAD4 software'
_computing_data_collection 'CAD4 software (Enraf-Nonius. 1989)'
_computing_data_reduction 'XCAD (McArdle, 1999)'
_computing_molecular_graphics 'ORTEPIII for windows (McArdle, 1995)'
_computing_publication_material SHELXL-97
_computing_structure_refinement SHELXL-97
_computing_structure_solution 'SHELXS-97 (Sheldrick, 2008)'
_diffrn_ambient_temperature 293(2)
_diffrn_measured_fraction_theta_full 1.000
_diffrn_measured_fraction_theta_max 1.000
_diffrn_measurement_device_type 'Enraf-Nonius CAD4 4-circle diffractometer'
_diffrn_measurement_method \w/2\q
_diffrn_radiation_monochromator graphite
_diffrn_radiation_source 'fine-focus sealed tube'
_diffrn_radiation_type MoK\a
_diffrn_radiation_wavelength 0.71073
_diffrn_reflns_av_R_equivalents 0.0097
_diffrn_reflns_av_sigmaI/netI 0.0217
_diffrn_reflns_limit_h_max 10
_diffrn_reflns_limit_h_min -10
_diffrn_reflns_limit_k_max 11
_diffrn_reflns_limit_k_min 0
_diffrn_reflns_limit_l_max 11
_diffrn_reflns_limit_l_min -12
_diffrn_reflns_number 3304
_diffrn_reflns_theta_full 25.47
_diffrn_reflns_theta_max 25.47
_diffrn_reflns_theta_min 2.20
_diffrn_standards_number 3
_exptl_absorpt_coefficient_mu 1.248
_exptl_absorpt_correction_T_max 0.818
_exptl_absorpt_correction_T_min 0.659
_exptl_absorpt_correction_type psi-scan
_exptl_absorpt_process_details '(ABSCALC; McArdle & Daly, 1999)'
_exptl_crystal_colour brown
_exptl_crystal_density_diffrn 1.540
_exptl_crystal_density_method 'not measured'
_exptl_crystal_description brick
_exptl_crystal_F_000 388
_exptl_crystal_size_max 0.5
_exptl_crystal_size_mid 0.4
_exptl_crystal_size_min 0.3
_refine_diff_density_max 0.369
_refine_diff_density_min -0.381
_refine_diff_density_rms 0.066
_refine_ls_extinction_method none
_refine_ls_goodness_of_fit_ref 1.114
_refine_ls_hydrogen_treatment mixed
_refine_ls_matrix_type full
_refine_ls_number_parameters 199
_refine_ls_number_reflns 3037
_refine_ls_number_restraints 0
_refine_ls_restrained_S_all 1.114
_refine_ls_R_factor_all 0.0363
_refine_ls_R_factor_gt 0.0296
_refine_ls_shift/su_max 0.001
_refine_ls_shift/su_mean 0.000
_refine_ls_structure_factor_coef Fsqd
_refine_ls_weighting_details 'calc w=1/[\s^2^(Fo^2^)+(0.0508P)^2^+0.2343P] where P=(Fo^2^+2Fc^2^)/3'
_refine_ls_weighting_scheme calc
_refine_ls_wR_factor_gt 0.0838
_refine_ls_wR_factor_ref 0.0864
_reflns_number_gt 2603
_reflns_number_total 3037
_reflns_threshold_expression >2sigma(I)
_cod_data_source_file ICA-2013-394-501-505.cif
_cod_data_source_block lhs10a
_cod_original_cell_volume 819.41(9)
_cod_original_sg_symbol_H-M P-1
_cod_database_code 1512831

loop_
_symmetry_equiv_pos_as_xyz
'x, y, z'
'-x, -y, -z'

loop_
_atom_site_label
_atom_site_type_symbol
_atom_site_fract_x
_atom_site_fract_y
_atom_site_fract_z
_atom_site_U_iso_or_equiv
_atom_site_adp_type
_atom_site_occupancy
_atom_site_symmetry_multiplicity
_atom_site_calc_flag
_atom_site_refinement_flags
Fe Fe 0.48000(3) 0.58709(3) 0.18703(3) 0.03446(11) Uani 1 1 d .
Cl1 Cl 0.68389(6) 0.77449(7) 0.35411(6) 0.05338(17) Uani 1 1 d .
Cl2 Cl 0.32009(6) 0.52128(7) -0.05312(6) 0.04679(16) Uani 1 1 d .
N1 N 0.3015(2) 0.70211(19) 0.2576(2) 0.0389(4) Uani 1 1 d .
N2 N 0.14766(19) 0.64268(19) 0.22524(18) 0.0355(4) Uani 1 1 d .
N3 N 0.10619(18) 0.43821(19) 0.29085(18) 0.0342(4) Uani 1 1 d .
N4 N 0.36853(19) 0.37406(19) 0.32884(18) 0.0353(4) Uani 1 1 d .
N5 N 0.4528(2) 0.4052(2) 0.24858(19) 0.0380(4) Uani 1 1 d .
C1 C 0.3106(3) 0.8471(3) 0.3139(3) 0.0498(5) Uani 1 1 d .
H1 H 0.4029 0.9172 0.3461 0.060 Uiso 1 1 calc R
C2 C 0.1649(3) 0.8813(3) 0.3188(3) 0.0554(6) Uani 1 1 d .
H2 H 0.1414 0.9750 0.3534 0.066 Uiso 1 1 calc R
C3 C 0.0640(3) 0.7487(3) 0.2623(3) 0.0461(5) Uani 1 1 d .
H3 H -0.0432 0.7339 0.2513 0.055 Uiso 1 1 calc R
C4 C 0.0944(2) 0.4837(2) 0.1718(2) 0.0335(4) Uani 1 1 d .
H4A H 0.1582 0.4332 0.1160 0.040 Uiso 1 1 calc R
H4B H -0.0145 0.4557 0.1088 0.040 Uiso 1 1 calc R
C5 C 0.2656(2) 0.4680(2) 0.3888(2) 0.0360(4) Uani 1 1 d .
H5A H 0.2599 0.4550 0.4747 0.043 Uiso 1 1 calc R
H5B H 0.3133 0.5708 0.4180 0.043 Uiso 1 1 calc R
C6 C 0.3873(3) 0.2446(3) 0.3375(3) 0.0474(5) Uani 1 1 d .
H6 H 0.3410 0.2008 0.3861 0.057 Uiso 1 1 calc R
C7 C 0.4858(3) 0.1877(3) 0.2630(3) 0.0557(6) Uani 1 1 d .
H7 H 0.5205 0.0990 0.2505 0.067 Uiso 1 1 calc R
C8 C 0.5229(3) 0.2900(3) 0.2102(3) 0.0509(6) Uani 1 1 d .
H8 H 0.5891 0.2800 0.1543 0.061 Uiso 1 1 calc R
C9 C 0.0093(2) 0.2985(2) 0.2540(2) 0.0364(4) Uani 1 1 d .
C10 C -0.0560(3) 0.1961(3) 0.1130(3) 0.0484(5) Uani 1 1 d .
H10 H -0.0349 0.2159 0.0389 0.058 Uiso 1 1 calc R
C11 C -0.1530(3) 0.0637(3) 0.0819(3) 0.0615(7) Uani 1 1 d .
H11 H -0.1981 -0.0040 -0.0133 0.074 Uiso 1 1 calc R
C12 C -0.1832(3) 0.0315(3) 0.1903(4) 0.0630(7) Uani 1 1 d .
H12 H -0.2475 -0.0578 0.1690 0.076 Uiso 1 1 calc R
C13 C -0.1180(3) 0.1321(3) 0.3296(3) 0.0603(7) Uani 1 1 d .
H13 H -0.1375 0.1103 0.4033 0.072 Uiso 1 1 calc R
C14 C -0.0234(3) 0.2654(3) 0.3628(3) 0.0480(5) Uani 1 1 d .
H14 H 0.0186 0.3334 0.4581 0.058 Uiso 1 1 calc R

loop_
_atom_site_aniso_label
_atom_site_aniso_U_11
_atom_site_aniso_U_22
_atom_site_aniso_U_33
_atom_site_aniso_U_23
_atom_site_aniso_U_13
_atom_site_aniso_U_12
Fe 0.02602(17) 0.04362(19) 0.03405(17) 0.01775(13) 0.00860(12) 0.00204(12)
Cl1 0.0363(3) 0.0616(4) 0.0471(3) 0.0111(3) 0.0106(2) -0.0099(2)
Cl2 0.0262(3) 0.0802(4) 0.0380(3) 0.0265(3) 0.0111(2) 0.0153(2)
N1 0.0309(8) 0.0388(9) 0.0465(10) 0.0160(8) 0.0145(7) 0.0025(7)
N2 0.0275(8) 0.0399(9) 0.0402(9) 0.0163(7) 0.0124(7) 0.0058(7)
N3 0.0241(8) 0.0441(9) 0.0340(8) 0.0174(7) 0.0077(6) 0.0029(7)
N4 0.0246(8) 0.0473(10) 0.0366(9) 0.0221(8) 0.0078(7) 0.0039(7)
N5 0.0315(8) 0.0466(10) 0.0425(9) 0.0225(8) 0.0158(7) 0.0077(7)
C1 0.0447(13) 0.0405(12) 0.0609(14) 0.0175(11) 0.0175(11) 0.0019(10)
C2 0.0545(14) 0.0429(12) 0.0682(16) 0.0166(12) 0.0248(12) 0.0159(11)
C3 0.0375(11) 0.0492(13) 0.0560(14) 0.0210(11) 0.0200(10) 0.0155(10)
C4 0.0253(9) 0.0396(10) 0.0350(10) 0.0162(8) 0.0077(8) 0.0040(8)
C5 0.0293(10) 0.0467(11) 0.0287(9) 0.0135(8) 0.0073(8) 0.0036(8)
C6 0.0388(11) 0.0522(13) 0.0615(14) 0.0348(11) 0.0158(10) 0.0068(10)
C7 0.0489(13) 0.0498(13) 0.0813(18) 0.0345(13) 0.0281(13) 0.0158(11)
C8 0.0455(13) 0.0544(13) 0.0649(15) 0.0279(12) 0.0290(12) 0.0163(11)
C9 0.0236(9) 0.0447(11) 0.0469(11) 0.0232(9) 0.0131(8) 0.0088(8)
C10 0.0475(13) 0.0466(12) 0.0484(13) 0.0167(10) 0.0168(10) 0.0017(10)
C11 0.0540(15) 0.0457(13) 0.0695(17) 0.0125(12) 0.0148(13) -0.0016(11)
C12 0.0436(13) 0.0524(14) 0.102(2) 0.0407(16) 0.0247(15) 0.0041(11)
C13 0.0452(13) 0.0750(18) 0.085(2) 0.0545(17) 0.0273(14) 0.0126(13)
C14 0.0364(11) 0.0648(15) 0.0528(13) 0.0332(12) 0.0167(10) 0.0090(10)

loop_
_atom_type_symbol
_atom_type_description
_atom_type_scat_dispersion_real
_atom_type_scat_dispersion_imag
_atom_type_scat_source
C C 0.0033 0.0016 'International Tables Vol C Tables 4.2.6.8 and 6.1.1.4'
N N 0.0061 0.0033 'International Tables Vol C Tables 4.2.6.8 and 6.1.1.4'
Cl Cl 0.1484 0.1585 'International Tables Vol C Tables 4.2.6.8 and 6.1.1.4'
Fe Fe 0.3463 0.8444 'International Tables Vol C Tables 4.2.6.8 and 6.1.1.4'
H H 0.0000 0.0000 'International Tables Vol C Tables 4.2.6.8 and 6.1.1.4'

loop_
_geom_angle_atom_site_label_1
_geom_angle_atom_site_label_2
_geom_angle_atom_site_label_3
_geom_angle
_geom_angle_site_symmetry_1
_geom_angle_site_symmetry_3
N5 Fe N1 100.35(7) . .
N5 Fe Cl1 112.05(5) . .
N1 Fe Cl1 93.18(5) . .
N5 Fe Cl2 110.22(5) . .
N1 Fe Cl2 88.46(5) . .
Cl1 Fe Cl2 136.63(3) . .
N5 Fe Cl2 92.59(5) . 2_665
N1 Fe Cl2 165.34(5) . 2_665
Cl1 Fe Cl2 88.24(2) . 2_665
Cl2 Fe Cl2 80.569(19) . 2_665
N5 Fe Fe 104.17(5) . 2_665
N1 Fe Fe 130.74(5) . 2_665
Cl1 Fe Fe 115.33(2) . 2_665
Cl2 Fe Fe 43.029(14) . 2_665
Cl2 Fe Fe 37.541(12) 2_665 2_665
Fe Cl2 Fe 99.431(19) . 2_665
C1 N1 N2 104.79(17) . .
C1 N1 Fe 126.90(15) . .
N2 N1 Fe 126.94(13) . .
C3 N2 N1 111.30(17) . .
C3 N2 C4 127.61(17) . .
N1 N2 C4 120.78(16) . .
C9 N3 C5 116.28(16) . .
C9 N3 C4 115.32(16) . .
C5 N3 C4 114.47(15) . .
C6 N4 N5 110.74(18) . .
C6 N4 C5 125.61(18) . .
N5 N4 C5 123.56(16) . .
C8 N5 N4 104.19(17) . .
C8 N5 Fe 123.36(15) . .
N4 N5 Fe 132.46(13) . .
N1 C1 C2 111.4(2) . .
N1 C1 H1 124.3 . .
C2 C1 H1 124.3 . .
C3 C2 C1 105.3(2) . .
C3 C2 H2 127.4 . .
C1 C2 H2 127.4 . .
N2 C3 C2 107.3(2) . .
N2 C3 H3 126.4 . .
C2 C3 H3 126.4 . .
N2 C4 N3 110.65(16) . .
N2 C4 H4A 109.5 . .
N3 C4 H4A 109.5 . .
N2 C4 H4B 109.5 . .
N3 C4 H4B 109.5 . .
H4A C4 H4B 108.1 . .
N3 C5 N4 114.61(16) . .
N3 C5 H5A 108.6 . .
N4 C5 H5A 108.6 . .
N3 C5 H5B 108.6 . .
N4 C5 H5B 108.6 . .
H5A C5 H5B 107.6 . .
N4 C6 C7 108.2(2) . .
N4 C6 H6 125.9 . .
C7 C6 H6 125.9 . .
C6 C7 C8 104.9(2) . .
C6 C7 H7 127.5 . .
C8 C7 H7 127.5 . .
N5 C8 C7 112.0(2) . .
N5 C8 H8 124.0 . .
C7 C8 H8 124.0 . .
C10 C9 C14 118.7(2) . .
C10 C9 N3 122.08(19) . .
C14 C9 N3 119.2(2) . .
C9 C10 C11 120.1(2) . .
C9 C10 H10 120.0 . .
C11 C10 H10 120.0 . .
C12 C11 C10 120.7(3) . .
C12 C11 H11 119.7 . .
C10 C11 H11 119.7 . .
C13 C12 C11 119.3(2) . .
C13 C12 H12 120.4 . .
C11 C12 H12 120.4 . .
C12 C13 C14 121.0(2) . .
C12 C13 H13 119.5 . .
C14 C13 H13 119.5 . .
C13 C14 C9 120.2(2) . .
C13 C14 H14 119.9 . .
C9 C14 H14 119.9 . .

loop_
_geom_bond_atom_site_label_1
_geom_bond_atom_site_label_2
_geom_bond_distance
_geom_bond_site_symmetry_2
Fe N5 2.1345(17) .
Fe N1 2.1791(17) .
Fe Cl1 2.2827(6) .
Fe Cl2 2.3545(6) .
Fe Cl2 2.6367(6) 2_665
Fe Fe 3.8118(6) 2_665
Cl2 Fe 2.6367(6) 2_665
N1 C1 1.323(3) .
N1 N2 1.355(2) .
N2 C3 1.344(3) .
N2 C4 1.451(3) .
N3 C9 1.430(3) .
N3 C5 1.451(2) .
N3 C4 1.455(2) .
N4 C6 1.335(3) .
N4 N5 1.370(2) .
N4 C5 1.466(3) .
N5 C8 1.334(3) .
C1 C2 1.387(4) .
C1 H1 0.9300 .
C2 C3 1.357(3) .
C2 H2 0.9300 .
C3 H3 0.9300 .
C4 H4A 0.9700 .
C4 H4B 0.9700 .
C5 H5A 0.9700 .
C5 H5B 0.9700 .
C6 C7 1.362(4) .
C6 H6 0.9300 .
C7 C8 1.375(3) .
C7 H7 0.9300 .
C8 H8 0.9300 .
C9 C10 1.383(3) .
C9 C14 1.391(3) .
C10 C11 1.388(3) .
C10 H10 0.9300 .
C11 C12 1.374(4) .
C11 H11 0.9300 .
C12 C13 1.364(4) .
C12 H12 0.9300 .
C13 C14 1.379(4) .
C13 H13 0.9300 .
C14 H14 0.9300 .

loop_
_geom_torsion_atom_site_label_1
_geom_torsion_atom_site_label_2
_geom_torsion_atom_site_label_3
_geom_torsion_atom_site_label_4
_geom_torsion
_geom_torsion_site_symmetry_1
_geom_torsion_site_symmetry_4
N5 Fe Cl2 Fe -89.30(5) . 2_665
N1 Fe Cl2 Fe 170.24(5) . 2_665
Cl1 Fe Cl2 Fe 77.23(4) . 2_665
Cl2 Fe Cl2 Fe 0.0 2_665 2_665
N5 Fe N1 C1 143.7(2) . .
Cl1 Fe N1 C1 30.6(2) . .
Cl2 Fe N1 C1 -106.1(2) . .
Cl2 Fe N1 C1 -64.7(3) 2_665 .
Fe Fe N1 C1 -97.3(2) 2_665 .
N5 Fe N1 N2 -51.80(18) . .
Cl1 Fe N1 N2 -164.90(16) . .
Cl2 Fe N1 N2 58.47(16) . .
Cl2 Fe N1 N2 99.9(2) 2_665 .
Fe Fe N1 N2 67.26(18) 2_665 .
C1 N1 N2 C3 -0.7(2) . .
Fe N1 N2 C3 -167.95(15) . .
C1 N1 N2 C4 -174.79(19) . .
Fe N1 N2 C4 17.9(3) . .
C6 N4 N5 C8 -0.2(2) . .
C5 N4 N5 C8 -177.02(18) . .
C6 N4 N5 Fe 179.54(15) . .
C5 N4 N5 Fe 2.7(3) . .
N1 Fe N5 C8 170.59(18) . .
Cl1 Fe N5 C8 -91.66(19) . .
Cl2 Fe N5 C8 78.40(19) . .
Cl2 Fe N5 C8 -2.50(18) 2_665 .
Fe Fe N5 C8 33.68(19) 2_665 .
N1 Fe N5 N4 -9.13(19) . .
Cl1 Fe N5 N4 88.62(17) . .
Cl2 Fe N5 N4 -101.32(17) . .
Cl2 Fe N5 N4 177.78(17) 2_665 .
Fe Fe N5 N4 -146.05(17) 2_665 .
N2 N1 C1 C2 0.3(3) . .
Fe N1 C1 C2 167.60(17) . .
N1 C1 C2 C3 0.1(3) . .
N1 N2 C3 C2 0.8(3) . .
C4 N2 C3 C2 174.4(2) . .
C1 C2 C3 N2 -0.5(3) . .
C3 N2 C4 N3 -83.8(2) . .
N1 N2 C4 N3 89.3(2) . .
C9 N3 C4 N2 159.08(15) . .
C5 N3 C4 N2 -62.0(2) . .
C9 N3 C5 N4 67.7(2) . .
C4 N3 C5 N4 -70.8(2) . .
C6 N4 C5 N3 -90.7(2) . .
N5 N4 C5 N3 85.6(2) . .
N5 N4 C6 C7 0.3(3) . .
C5 N4 C6 C7 177.0(2) . .
N4 C6 C7 C8 -0.2(3) . .
N4 N5 C8 C7 0.1(3) . .
Fe N5 C8 C7 -179.71(18) . .
C6 C7 C8 N5 0.1(3) . .
C5 N3 C9 C10 -120.9(2) . .
C4 N3 C9 C10 17.2(3) . .
C5 N3 C9 C14 60.5(2) . .
C4 N3 C9 C14 -161.38(19) . .
C14 C9 C10 C11 0.5(3) . .
N3 C9 C10 C11 -178.1(2) . .
C9 C10 C11 C12 -1.1(4) . .
C10 C11 C12 C13 0.6(4) . .
C11 C12 C13 C14 0.5(4) . .
C12 C13 C14 C9 -1.1(4) . .
C10 C9 C14 C13 0.6(3) . .
N3 C9 C14 C13 179.3(2) . .
